data_8107408
loop_
_publ_author_name
'Wang, Lutong'
'Lei, Sufang'
'Li, Yuanxiang'

_publ_section_title
;
 The crystal structure of
 4,4&#x2032;-dichloro-3,5&#x2032;-diphenyl-1&#x2032;H-1,3&#x2032;-
 bipyrazole, C18H12Cl2N4
;
_journal_issue 2
_journal_name_full 'Zeitschrift f\"ur Kristallographie - New Crystal Structures'
_journal_page_first 249
_journal_page_last 252
_journal_paper_doi 10.1515/ncrs-2022-0576
_journal_volume 238
_journal_year 2023
_chemical_absolute_configuration unk
_chemical_formula_moiety 'C18 H12 Cl2 N4'
_chemical_formula_sum 'C18 H12 Cl2 N4'
_chemical_formula_weight 355.22
_space_group_crystal_system monoclinic
_space_group_IT_number 7
_space_group_name_Hall 'P -2yac'
_space_group_name_H-M_alt 'P 1 n 1'
_atom_sites_solution_hydrogens geom
_atom_sites_solution_primary dual
_cell_angle_alpha 90
_cell_angle_beta 96.706(4)
_cell_angle_gamma 90
_cell_formula_units_Z 8
_cell_length_a 11.832(3)
_cell_length_b 11.326(3)
_cell_length_c 23.837(6)
_cell_measurement_reflns_used 3622
_cell_measurement_temperature 100(1)
_cell_measurement_theta_max 2.94
_cell_measurement_theta_min 29.41
_cell_volume 3172.5(14)
_computing_cell_refinement 'Bruker SAINT'
_computing_data_collection 'Bruker APEX2'
_computing_data_reduction 'Bruker SAINT'
_computing_molecular_graphics 'Olex2 (Dolomanov et al., 2009)'
_computing_publication_material 'Olex2 (Dolomanov et al., 2009)'
_computing_structure_refinement 'XL (Sheldrick, 2008)'
_computing_structure_solution 'XM (Sheldrick, 2008)'
_diffrn_ambient_temperature 100(1)
_diffrn_detector 'Bruker APEX2 area detector'
_diffrn_detector_area_resol_mean 7.9
_diffrn_detector_type 'CCD area detector'
_diffrn_measured_fraction_theta_full 0.997
_diffrn_measured_fraction_theta_max 0.995
_diffrn_measurement_device 'three-circle diffractometer'
_diffrn_measurement_device_type 'Bruker SMART APEX2 area detector'
_diffrn_measurement_method '\w and \f scans'
_diffrn_radiation_monochromator 'mirror optics'
_diffrn_radiation_probe x-ray
_diffrn_radiation_type MoK\a
_diffrn_radiation_wavelength 0.71073
_diffrn_reflns_av_R_equivalents 0.0566
_diffrn_reflns_av_unetI/netI 0.0837
_diffrn_reflns_Laue_measured_fraction_full 0.997
_diffrn_reflns_Laue_measured_fraction_max 0.995
_diffrn_reflns_limit_h_max 16
_diffrn_reflns_limit_h_min -16
_diffrn_reflns_limit_k_max 15
_diffrn_reflns_limit_k_min -15
_diffrn_reflns_limit_l_max 33
_diffrn_reflns_limit_l_min -31
_diffrn_reflns_number 28429
_diffrn_reflns_point_group_measured_fraction_full 0.997
_diffrn_reflns_point_group_measured_fraction_max 0.995
_diffrn_reflns_theta_full 25.242
_diffrn_reflns_theta_max 30.000
_diffrn_reflns_theta_min 1.720
_diffrn_source 'microfocus sealed X-ray tube'
_diffrn_source_type 'Incoatec I\ms'
_exptl_absorpt_coefficient_mu 0.416
_exptl_absorpt_correction_type multi-scan
_exptl_absorpt_process_details 'SADABS, (Sheldrick,2008)'
_exptl_crystal_colour colourless
_exptl_crystal_colour_primary colourless
_exptl_crystal_density_diffrn 1.487
_exptl_crystal_description block
_exptl_crystal_F_000 1456
_exptl_crystal_size_max 0.12
_exptl_crystal_size_mid 0.1
_exptl_crystal_size_min 0.1
_refine_diff_density_max 0.427
_refine_diff_density_min -0.397
_refine_diff_density_rms 0.080
_refine_ls_abs_structure_details
;
 Refined as an inversion twin.
;
_refine_ls_abs_structure_Flack 0.39(9)
_refine_ls_extinction_coef 0.0002(2)
_refine_ls_extinction_expression Fc^*^=kFc[1+0.001xFc^2^\l^3^/sin(2\q)]^-1/4^
_refine_ls_extinction_method 'SHELXL-2014/7 (Sheldrick 2014'
_refine_ls_goodness_of_fit_ref 1.018
_refine_ls_hydrogen_treatment constr
_refine_ls_matrix_type full
_refine_ls_number_parameters 867
_refine_ls_number_reflns 14958
_refine_ls_number_restraints 2
_refine_ls_restrained_S_all 1.018
_refine_ls_R_factor_all 0.0772
_refine_ls_R_factor_gt 0.0517
_refine_ls_shift/su_max 0.003
_refine_ls_shift/su_mean 0.001
_refine_ls_structure_factor_coef Fsqd
_refine_ls_weighting_details 'w=1/[\s^2^(Fo^2^)+(0.0496P)^2^] where P=(Fo^2^+2Fc^2^)/3'
_refine_ls_weighting_scheme calc
_refine_ls_wR_factor_gt 0.1123
_refine_ls_wR_factor_ref 0.1281
_reflns_Friedel_coverage 0.998
_reflns_Friedel_fraction_full 0.997
_reflns_Friedel_fraction_max 0.995
_reflns_number_gt 11246
_reflns_number_total 14958
_cod_data_source_file suppl_j_ncrs-2022-0576_suppl.cif
_cod_data_source_block mo
_cod_original_cell_volume 3172.7(14)
_cod_database_code 8107408
_shelx_space_group_comment
;
The symmetry employed for this shelxl refinement is uniquely defined
by the following loop, which should always be used as a source of
symmetry information in preference to the above space-group names.
They are only intended as comments.
;
_shelx_estimated_absorpt_t_max 0.960
_shelx_estimated_absorpt_t_min 0.952
_olex2_refinement_description
;
1. Twinned data refinement
 Scales: 0.61(9)
 0.39(9)
2. Fixed Uiso
 At 1.2 times of:
  All C(H) groups, All N(H) groups
3.a Aromatic/amide H refined with riding coordinates:
 C2(H2), C3(H3), C4(H4), C5(H5), C6(H6), C9(H9), C14(H14), C15(H15), C16(H16),
 C17(H17), C18(H18), C20(H20), C21(H21), C22(H22), C23(H23), C24(H24), C27(H27),
  C32(H32), C33(H33), C34(H34), C35(H35), C36(H36), C38(H38), C39(H39),
 C40(H40), C41(H41), C42(H42), C46(H46), C50(H50), C51(H51), C52(H52), C53(H53),
  C54(H54), C56(H56), C57(H57), C58(H58), C59(H59), C60(H60), C64(H64),
 C68(H68), C69(H69), C70(H70), C71(H71), C72(H72), N4(H4A), N8(H8), N9(H9A),
 N13(H13)
;
_olex2_submission_special_instructions 'No special instructions were received'

loop_
_space_group_symop_operation_xyz
'x, y, z'
'x+1/2, -y, z+1/2'

loop_
_atom_site_label
_atom_site_type_symbol
_atom_site_fract_x
_atom_site_fract_y
_atom_site_fract_z
_atom_site_U_iso_or_equiv
_atom_site_adp_type
_atom_site_occupancy
_atom_site_site_symmetry_order
_atom_site_calc_flag
_atom_site_refinement_flags_posn
_atom_site_refinement_flags_adp
_atom_site_refinement_flags_occupancy
_atom_site_disorder_assembly
_atom_site_disorder_group
C1 C 0.7803(5) -0.1829(5) 0.0540(3) 0.0147(12) Uani 1 1 d . . . . .
C2 C 0.7499(5) -0.1030(5) 0.0103(3) 0.0178(12) Uani 1 1 d . . . . .
H2 H 0.7130 -0.0313 0.0180 0.021 Uiso 1 1 calc R . . . .
C3 C 0.7729(6) -0.1269(6) -0.0445(3) 0.0201(12) Uani 1 1 d . . . . .
H3 H 0.7503 -0.0729 -0.0742 0.024 Uiso 1 1 calc R . . . .
C4 C 0.8300(6) -0.2316(6) -0.0555(3) 0.0227(13) Uani 1 1 d . . . . .
H4 H 0.8476 -0.2479 -0.0926 0.027 Uiso 1 1 calc R . . . .
C5 C 0.8600(6) -0.3097(6) -0.0129(3) 0.0221(13) Uani 1 1 d . . . . .
H5 H 0.8980 -0.3807 -0.0207 0.026 Uiso 1 1 calc R . . . .
C6 C 0.8356(5) -0.2869(6) 0.0428(3) 0.0215(13) Uani 1 1 d . . . . .
H6 H 0.8568 -0.3420 0.0722 0.026 Uiso 1 1 calc R . . . .
C7 C 0.7574(5) -0.1509(5) 0.1116(3) 0.0140(11) Uani 1 1 d . . . . .
C8 C 0.7964(5) -0.1988(5) 0.1648(3) 0.0135(11) Uani 1 1 d . . . . .
C9 C 0.7544(5) -0.1287(6) 0.2048(3) 0.0174(12) Uani 1 1 d . . . . .
H9 H 0.7658 -0.1383 0.2446 0.021 Uiso 1 1 calc R . . . .
C10 C 0.6332(4) 0.0509(5) 0.1956(2) 0.0111(11) Uani 1 1 d . . . . .
C11 C 0.6438(5) 0.1066(5) 0.2482(3) 0.0158(12) Uani 1 1 d . . . . .
C12 C 0.5626(5) 0.1959(5) 0.2442(2) 0.0130(11) Uani 1 1 d . . . . .
C13 C 0.5277(5) 0.2847(5) 0.2834(3) 0.0129(11) Uani 1 1 d . . . . .
C14 C 0.5925(4) 0.3091(5) 0.3355(2) 0.0183(11) Uani 1 1 d . . . . .
H14 H 0.6597 0.2650 0.3465 0.022 Uiso 1 1 calc R . . . .
C15 C 0.5601(5) 0.3959(5) 0.3704(2) 0.0212(12) Uani 1 1 d . . . . .
H15 H 0.6049 0.4111 0.4054 0.025 Uiso 1 1 calc R . . . .
C16 C 0.4621(6) 0.4618(6) 0.3552(3) 0.0198(13) Uani 1 1 d . . . . .
H16 H 0.4409 0.5228 0.3792 0.024 Uiso 1 1 calc R . . . .
C17 C 0.3963(5) 0.4380(5) 0.3050(3) 0.0236(13) Uani 1 1 d . . . . .
H17 H 0.3285 0.4816 0.2947 0.028 Uiso 1 1 calc R . . . .
C18 C 0.4286(5) 0.3510(5) 0.2697(3) 0.0192(12) Uani 1 1 d . . . . .
H18 H 0.3824 0.3357 0.2352 0.023 Uiso 1 1 calc R . . . .
C19 C 0.7665(5) 0.3275(5) 0.0629(3) 0.0150(11) Uani 1 1 d . . . . .
C20 C 0.7474(5) 0.4111(5) 0.0196(3) 0.0153(11) Uani 1 1 d . . . . .
H20 H 0.7154 0.4856 0.0271 0.018 Uiso 1 1 calc R . . . .
C21 C 0.7751(5) 0.3859(6) -0.0343(3) 0.0196(13) Uani 1 1 d . . . . .
H21 H 0.7599 0.4423 -0.0638 0.023 Uiso 1 1 calc R . . . .
C22 C 0.8249(5) 0.2783(6) -0.0451(3) 0.0201(13) Uani 1 1 d . . . . .
H22 H 0.8469 0.2623 -0.0815 0.024 Uiso 1 1 calc R . . . .
C23 C 0.8424(5) 0.1949(6) -0.0029(3) 0.0215(13) Uani 1 1 d . . . . .
H23 H 0.8741 0.1206 -0.0109 0.026 Uiso 1 1 calc R . . . .
C24 C 0.8140(5) 0.2178(6) 0.0519(3) 0.0182(12) Uani 1 1 d . . . . .
H24 H 0.8269 0.1599 0.0808 0.022 Uiso 1 1 calc R . . . .
C25 C 0.7431(5) 0.3600(5) 0.1204(3) 0.0135(11) Uani 1 1 d . . . . .
C26 C 0.7927(5) 0.3218(5) 0.1732(3) 0.0147(12) Uani 1 1 d . . . . .
C27 C 0.7476(5) 0.3898(5) 0.2129(3) 0.0159(12) Uani 1 1 d . . . . .
H27 H 0.7660 0.3861 0.2528 0.019 Uiso 1 1 calc R . . . .
C28 C 0.6047(5) 0.5513(5) 0.2044(2) 0.0134(11) Uani 1 1 d . . . . .
C29 C 0.6248(5) 0.6190(5) 0.2539(3) 0.0143(11) Uani 1 1 d . . . . .
C30 C 0.5334(5) 0.6951(5) 0.2531(2) 0.0151(11) Uani 1 1 d . . . . .
C31 C 0.5050(5) 0.7915(5) 0.2893(3) 0.0138(11) Uani 1 1 d . . . . .
C32 C 0.5470(4) 0.7934(5) 0.3470(2) 0.0173(11) Uani 1 1 d . . . . .
H32 H 0.5924 0.7300 0.3631 0.021 Uiso 1 1 calc R . . . .
C33 C 0.5220(5) 0.8881(6) 0.3805(3) 0.0220(13) Uani 1 1 d . . . . .
H33 H 0.5509 0.8897 0.4194 0.026 Uiso 1 1 calc R . . . .
C34 C 0.4548(6) 0.9809(6) 0.3572(3) 0.0238(14) Uani 1 1 d . . . . .
H34 H 0.4388 1.0459 0.3803 0.029 Uiso 1 1 calc R . . . .
C35 C 0.4116(5) 0.9792(5) 0.3015(3) 0.0221(13) Uani 1 1 d . . . . .
H35 H 0.3642 1.0418 0.2862 0.027 Uiso 1 1 calc R . . . .
C36 C 0.4369(5) 0.8856(5) 0.2673(3) 0.0183(12) Uani 1 1 d . . . . .
H36 H 0.4077 0.8855 0.2284 0.022 Uiso 1 1 calc R . . . .
C37 C 0.3888(5) 1.0479(5) -0.0106(3) 0.0150(12) Uani 1 1 d . . . . .
C38 C 0.3237(5) 1.0694(5) -0.0617(2) 0.0199(11) Uani 1 1 d . . . . .
H38 H 0.2564 1.0248 -0.0716 0.024 Uiso 1 1 calc R . . . .
C39 C 0.3546(5) 1.1547(5) -0.0985(2) 0.0203(12) Uani 1 1 d . . . . .
H39 H 0.3094 1.1667 -0.1337 0.024 Uiso 1 1 calc R . . . .
C40 C 0.4512(6) 1.2229(6) -0.0845(3) 0.0189(13) Uani 1 1 d . . . . .
H40 H 0.4723 1.2823 -0.1094 0.023 Uiso 1 1 calc R . . . .
C41 C 0.5167(5) 1.2021(6) -0.0328(3) 0.0224(13) Uani 1 1 d . . . . .
H41 H 0.5831 1.2482 -0.0228 0.027 Uiso 1 1 calc R . . . .
C42 C 0.4872(5) 1.1161(6) 0.0041(3) 0.0203(13) Uani 1 1 d . . . . .
H42 H 0.5329 1.1032 0.0391 0.024 Uiso 1 1 calc R . . . .
C43 C 0.3568(5) 0.9585(5) 0.0297(3) 0.0135(11) Uani 1 1 d . . . . .
C44 C 0.2758(5) 0.8673(5) 0.0257(2) 0.0107(10) Uani 1 1 d . . . . .
C45 C 0.2879(5) 0.8134(5) 0.0789(3) 0.0156(12) Uani 1 1 d . . . . .
C46 C 0.1583(5) 0.6363(5) 0.0694(3) 0.0152(11) Uani 1 1 d . . . . .
H46 H 0.1432 0.6292 0.0295 0.018 Uiso 1 1 calc R . . . .
C47 C 0.1167(5) 0.5668(5) 0.1084(3) 0.0146(11) Uani 1 1 d . . . . .
C48 C 0.1632(5) 0.6111(5) 0.1624(2) 0.0119(11) Uani 1 1 d . . . . .
C49 C 0.1430(5) 0.5772(5) 0.2200(3) 0.0150(12) Uani 1 1 d . . . . .
C50 C 0.0937(5) 0.4697(6) 0.2326(3) 0.0177(12) Uani 1 1 d . . . . .
H50 H 0.0765 0.4130 0.2034 0.021 Uiso 1 1 calc R . . . .
C51 C 0.0697(6) 0.4443(6) 0.2863(3) 0.0216(13) Uani 1 1 d . . . . .
H51 H 0.0347 0.3714 0.2939 0.026 Uiso 1 1 calc R . . . .
C52 C 0.0967(5) 0.5260(6) 0.3299(3) 0.0189(12) Uani 1 1 d . . . . .
H52 H 0.0807 0.5090 0.3672 0.023 Uiso 1 1 calc R . . . .
C53 C 0.1474(5) 0.6323(6) 0.3178(3) 0.0195(12) Uani 1 1 d . . . . .
H53 H 0.1667 0.6878 0.3472 0.023 Uiso 1 1 calc R . . . .
C54 C 0.1700(5) 0.6582(6) 0.2640(3) 0.0166(12) Uani 1 1 d . . . . .
H54 H 0.2042 0.7315 0.2565 0.020 Uiso 1 1 calc R . . . .
C55 C 0.8997(5) 0.4629(5) 0.4901(3) 0.0157(12) Uani 1 1 d . . . . .
C56 C 0.8610(4) 0.4612(5) 0.4328(2) 0.0209(12) Uani 1 1 d . . . . .
H56 H 0.8150 0.5240 0.4166 0.025 Uiso 1 1 calc R . . . .
C57 C 0.8892(5) 0.3680(6) 0.3991(2) 0.0217(12) Uani 1 1 d . . . . .
H57 H 0.8614 0.3674 0.3600 0.026 Uiso 1 1 calc R . . . .
C58 C 0.9568(6) 0.2767(6) 0.4214(3) 0.0263(16) Uani 1 1 d . . . . .
H58 H 0.9762 0.2137 0.3980 0.032 Uiso 1 1 calc R . . . .
C59 C 0.9968(5) 0.2779(6) 0.4793(3) 0.0247(13) Uani 1 1 d . . . . .
H59 H 1.0434 0.2152 0.4952 0.030 Uiso 1 1 calc R . . . .
C60 C 0.9685(5) 0.3706(5) 0.5136(3) 0.0187(12) Uani 1 1 d . . . . .
H60 H 0.9958 0.3711 0.5527 0.022 Uiso 1 1 calc R . . . .
C61 C 0.8689(5) 0.5595(5) 0.5267(3) 0.0134(11) Uani 1 1 d . . . . .
C62 C 0.7750(5) 0.6349(5) 0.5248(2) 0.0118(11) Uani 1 1 d . . . . .
C63 C 0.7932(5) 0.7016(5) 0.5746(3) 0.0145(11) Uani 1 1 d . . . . .
C64 C 0.6543(5) 0.8686(6) 0.5645(3) 0.0157(11) Uani 1 1 d . . . . .
H64 H 0.6410 0.8747 0.5246 0.019 Uiso 1 1 calc R . . . .
C65 C 0.6092(5) 0.9375(5) 0.6022(3) 0.0152(12) Uani 1 1 d . . . . .
C66 C 0.6553(5) 0.8949(5) 0.6575(3) 0.0147(11) Uani 1 1 d . . . . .
C67 C 0.6305(5) 0.9301(5) 0.7143(3) 0.0166(12) Uani 1 1 d . . . . .
C68 C 0.5802(5) 1.0373(6) 0.7262(3) 0.0210(13) Uani 1 1 d . . . . .
H68 H 0.5652 1.0940 0.6969 0.025 Uiso 1 1 calc R . . . .
C69 C 0.5518(6) 1.0633(6) 0.7790(3) 0.0230(14) Uani 1 1 d . . . . .
H69 H 0.5146 1.1355 0.7855 0.028 Uiso 1 1 calc R . . . .
C70 C 0.5777(6) 0.9829(6) 0.8233(3) 0.0234(14) Uani 1 1 d . . . . .
H70 H 0.5606 1.0009 0.8603 0.028 Uiso 1 1 calc R . . . .
C71 C 0.6287(5) 0.8768(6) 0.8122(3) 0.0216(13) Uani 1 1 d . . . . .
H71 H 0.6454 0.8214 0.8420 0.026 Uiso 1 1 calc R . . . .
C72 C 0.6559(5) 0.8496(6) 0.7591(3) 0.0193(12) Uani 1 1 d . . . . .
H72 H 0.6918 0.7766 0.7526 0.023 Uiso 1 1 calc R . . . .
Cl1 Cl 0.88503(12) -0.31805(14) 0.18183(6) 0.0237(3) Uani 1 1 d . . . . .
Cl2 Cl 0.73870(12) 0.06955(13) 0.30519(6) 0.0235(3) Uani 1 1 d . . . . .
Cl3 Cl 0.89517(11) 0.21495(13) 0.18965(6) 0.0200(3) Uani 1 1 d . . . . .
Cl4 Cl 0.74332(11) 0.61327(12) 0.30247(6) 0.0187(3) Uani 1 1 d . . . . .
Cl5 Cl 0.18038(12) 0.83023(13) -0.03170(6) 0.0229(3) Uani 1 1 d . . . . .
Cl6 Cl 0.02180(12) 0.45327(13) 0.09320(6) 0.0199(3) Uani 1 1 d . . . . .
Cl7 Cl 0.65705(11) 0.63731(12) 0.47524(6) 0.0181(3) Uani 1 1 d . . . . .
Cl8 Cl 0.51454(12) 1.04943(14) 0.58559(7) 0.0230(3) Uani 1 1 d . . . . .
N1 N 0.6941(4) -0.0550(4) 0.1187(2) 0.0140(10) Uani 1 1 d . . . . .
N2 N 0.6937(4) -0.0434(4) 0.1753(2) 0.0152(10) Uani 1 1 d . . . . .
N3 N 0.5514(4) 0.1016(4) 0.15977(19) 0.0169(10) Uani 1 1 d . . . . .
N4 N 0.5098(4) 0.1887(4) 0.19027(18) 0.0142(9) Uani 1 1 d . . . . .
H4A H 0.4542 0.2360 0.1767 0.017 Uiso 1 1 calc R . . . .
N5 N 0.6677(4) 0.4462(4) 0.1266(2) 0.0123(9) Uani 1 1 d . . . . .
N6 N 0.6720(4) 0.4626(4) 0.1840(2) 0.0143(10) Uani 1 1 d . . . . .
N7 N 0.5062(4) 0.5804(4) 0.17434(19) 0.0179(10) Uani 1 1 d . . . . .
N8 N 0.4658(4) 0.6677(4) 0.20441(18) 0.0165(9) Uani 1 1 d . . . . .
H8 H 0.4012 0.7042 0.1937 0.020 Uiso 1 1 calc R . . . .
N9 N 0.4075(4) 0.9522(4) 0.0828(2) 0.0191(10) Uani 1 1 d . . . . .
H9A H 0.4621 1.0006 0.0964 0.023 Uiso 1 1 calc R . . . .
N10 N 0.3671(4) 0.8645(4) 0.11380(19) 0.0172(10) Uani 1 1 d . . . . .
N11 N 0.2262(4) 0.7185(4) 0.0985(2) 0.0122(9) Uani 1 1 d . . . . .
N12 N 0.2301(4) 0.7038(4) 0.1550(2) 0.0148(10) Uani 1 1 d . . . . .
N13 N 0.9338(4) 0.5876(4) 0.57482(19) 0.0148(9) Uani 1 1 d . . . . .
H13 H 0.9992 0.5530 0.5858 0.018 Uiso 1 1 calc R . . . .
N14 N 0.8898(4) 0.6734(4) 0.6049(2) 0.0159(9) Uani 1 1 d . . . . .
N15 N 0.7234(4) 0.7876(4) 0.5951(2) 0.0126(9) Uani 1 1 d . . . . .
N16 N 0.7246(4) 0.8039(5) 0.6512(2) 0.0159(10) Uani 1 1 d . . . . .

loop_
_atom_site_aniso_label
_atom_site_aniso_U_11
_atom_site_aniso_U_22
_atom_site_aniso_U_33
_atom_site_aniso_U_23
_atom_site_aniso_U_13
_atom_site_aniso_U_12
C1 0.014(2) 0.017(3) 0.013(3) 0.001(2) 0.0008(19) -0.004(2)
C2 0.017(3) 0.015(3) 0.022(3) -0.001(2) 0.005(2) -0.002(2)
C3 0.027(3) 0.021(3) 0.013(3) 0.000(2) 0.005(2) -0.002(2)
C4 0.028(3) 0.023(3) 0.019(3) -0.004(2) 0.012(2) -0.004(2)
C5 0.027(3) 0.019(3) 0.021(3) -0.007(2) 0.007(2) -0.002(2)
C6 0.025(3) 0.015(3) 0.024(3) -0.003(2) 0.001(2) 0.000(2)
C7 0.012(2) 0.011(3) 0.019(3) 0.000(2) 0.004(2) -0.0002(19)
C8 0.013(2) 0.015(3) 0.012(3) 0.002(2) -0.0005(19) 0.0031(19)
C9 0.015(3) 0.022(3) 0.015(3) 0.004(2) 0.000(2) 0.003(2)
C10 0.008(2) 0.014(2) 0.011(3) 0.0001(19) -0.0005(18) 0.0013(18)
C11 0.012(2) 0.022(3) 0.014(3) 0.003(2) -0.001(2) 0.004(2)
C12 0.012(2) 0.015(3) 0.011(3) -0.001(2) -0.0016(19) -0.0022(19)
C13 0.012(2) 0.016(3) 0.011(3) 0.003(2) 0.0019(19) 0.0006(19)
C14 0.015(2) 0.022(3) 0.017(3) -0.001(2) -0.0024(19) 0.005(2)
C15 0.021(3) 0.026(3) 0.016(3) -0.001(2) 0.000(2) 0.003(2)
C16 0.024(3) 0.020(3) 0.017(3) -0.001(2) 0.008(2) 0.001(2)
C17 0.019(3) 0.028(3) 0.024(3) 0.003(3) 0.003(2) 0.008(2)
C18 0.017(3) 0.025(3) 0.016(3) -0.001(2) -0.001(2) 0.004(2)
C19 0.013(2) 0.016(3) 0.015(3) 0.001(2) -0.0023(19) -0.003(2)
C20 0.016(2) 0.018(3) 0.013(3) -0.003(2) 0.003(2) -0.002(2)
C21 0.021(3) 0.019(3) 0.020(3) 0.001(2) 0.004(2) -0.001(2)
C22 0.023(3) 0.024(3) 0.015(3) -0.002(2) 0.009(2) -0.004(2)
C23 0.019(3) 0.021(3) 0.026(3) -0.008(2) 0.006(2) 0.004(2)
C24 0.021(3) 0.018(3) 0.016(3) -0.001(2) 0.003(2) 0.000(2)
C25 0.011(2) 0.011(3) 0.018(3) -0.001(2) -0.001(2) -0.0009(19)
C26 0.012(2) 0.016(3) 0.015(3) 0.002(2) -0.0029(19) -0.001(2)
C27 0.018(3) 0.015(3) 0.013(3) -0.001(2) -0.004(2) 0.001(2)
C28 0.018(3) 0.013(2) 0.009(2) 0.0016(19) 0.0001(19) 0.0031(19)
C29 0.015(3) 0.015(3) 0.013(3) -0.002(2) 0.001(2) 0.002(2)
C30 0.019(3) 0.018(3) 0.008(3) 0.0011(19) 0.001(2) -0.003(2)
C31 0.011(2) 0.017(3) 0.013(3) -0.001(2) -0.0001(19) -0.0005(19)
C32 0.019(3) 0.022(3) 0.012(2) 0.001(2) 0.0034(19) 0.002(2)
C33 0.025(3) 0.029(3) 0.013(3) -0.005(2) 0.006(2) 0.001(2)
C34 0.020(3) 0.023(3) 0.029(4) -0.009(3) 0.008(3) -0.003(2)
C35 0.019(3) 0.018(3) 0.030(3) -0.004(2) 0.005(2) 0.001(2)
C36 0.014(2) 0.023(3) 0.017(3) 0.001(2) 0.000(2) 0.003(2)
C37 0.017(3) 0.018(3) 0.011(3) -0.002(2) 0.004(2) -0.001(2)
C38 0.022(3) 0.018(3) 0.018(3) -0.001(2) 0.000(2) -0.006(2)
C39 0.025(3) 0.022(3) 0.013(3) 0.006(2) -0.002(2) -0.002(2)
C40 0.025(3) 0.018(3) 0.015(3) 0.001(2) 0.007(2) 0.000(2)
C41 0.019(3) 0.023(3) 0.025(3) 0.000(2) 0.003(2) -0.010(2)
C42 0.015(3) 0.026(3) 0.019(3) 0.002(2) -0.001(2) -0.004(2)
C43 0.013(2) 0.015(3) 0.012(3) -0.002(2) 0.0004(19) 0.0011(19)
C44 0.010(2) 0.016(3) 0.006(2) -0.003(2) 0.0008(18) -0.0018(19)
C45 0.014(2) 0.015(3) 0.017(3) -0.001(2) -0.001(2) -0.0020(19)
C46 0.013(2) 0.015(3) 0.017(3) -0.003(2) 0.000(2) -0.001(2)
C47 0.011(2) 0.016(3) 0.017(3) 0.000(2) 0.004(2) 0.0010(19)
C48 0.012(2) 0.013(3) 0.010(2) 0.0004(19) -0.0017(19) 0.0022(19)
C49 0.014(2) 0.014(3) 0.018(3) 0.007(2) 0.005(2) 0.003(2)
C50 0.018(3) 0.021(3) 0.015(3) -0.002(2) 0.005(2) -0.001(2)
C51 0.025(3) 0.019(3) 0.022(3) 0.003(2) 0.008(2) -0.001(2)
C52 0.018(3) 0.026(3) 0.013(3) 0.004(2) 0.004(2) 0.003(2)
C53 0.017(3) 0.024(3) 0.017(3) -0.003(2) -0.001(2) 0.003(2)
C54 0.014(2) 0.020(3) 0.015(3) -0.001(2) -0.002(2) 0.000(2)
C55 0.013(2) 0.017(3) 0.017(3) 0.000(2) 0.005(2) -0.003(2)
C56 0.015(3) 0.025(3) 0.023(3) -0.001(2) 0.004(2) -0.002(2)
C57 0.020(3) 0.029(3) 0.017(3) -0.009(2) 0.006(2) -0.003(2)
C58 0.021(3) 0.027(3) 0.033(4) -0.013(3) 0.013(3) -0.002(2)
C59 0.019(3) 0.024(3) 0.032(4) -0.001(3) 0.005(2) 0.005(2)
C60 0.017(3) 0.018(3) 0.021(3) -0.001(2) 0.000(2) 0.002(2)
C61 0.011(2) 0.017(3) 0.012(3) 0.003(2) -0.0007(18) -0.0019(19)
C62 0.010(2) 0.018(3) 0.006(2) 0.000(2) -0.0004(19) 0.0000(19)
C63 0.012(2) 0.013(2) 0.018(3) 0.002(2) 0.0006(19) 0.0043(18)
C64 0.012(2) 0.021(3) 0.013(3) 0.002(2) 0.000(2) 0.002(2)
C65 0.014(2) 0.019(3) 0.013(3) 0.001(2) 0.002(2) -0.002(2)
C66 0.013(2) 0.016(3) 0.014(3) 0.002(2) -0.001(2) -0.002(2)
C67 0.011(2) 0.021(3) 0.019(3) -0.005(2) 0.003(2) -0.005(2)
C68 0.022(3) 0.020(3) 0.021(3) 0.001(2) 0.005(2) 0.000(2)
C69 0.025(3) 0.018(3) 0.026(3) -0.006(2) 0.006(2) -0.002(2)
C70 0.027(3) 0.026(3) 0.017(3) -0.008(2) 0.005(2) -0.003(3)
C71 0.020(3) 0.024(3) 0.020(3) 0.002(2) 0.000(2) -0.005(2)
C72 0.018(3) 0.019(3) 0.021(3) -0.003(2) 0.003(2) -0.001(2)
Cl1 0.0250(7) 0.0262(8) 0.0205(7) 0.0044(6) 0.0053(5) 0.0121(6)
Cl2 0.0243(7) 0.0309(8) 0.0132(6) -0.0018(6) -0.0061(5) 0.0118(6)
Cl3 0.0182(6) 0.0215(7) 0.0199(7) 0.0014(5) 0.0004(5) 0.0068(5)
Cl4 0.0149(6) 0.0250(7) 0.0148(6) -0.0037(5) -0.0043(4) 0.0036(5)
Cl5 0.0262(7) 0.0279(8) 0.0126(6) 0.0042(5) -0.0069(5) -0.0123(6)
Cl6 0.0208(6) 0.0210(6) 0.0179(7) -0.0033(5) 0.0019(5) -0.0077(5)
Cl7 0.0146(6) 0.0252(7) 0.0129(6) -0.0022(5) -0.0053(4) 0.0025(5)
Cl8 0.0199(6) 0.0257(7) 0.0229(8) 0.0027(6) 0.0004(5) 0.0096(5)
N1 0.016(2) 0.017(2) 0.008(2) -0.0035(18) -0.0002(17) 0.0005(18)
N2 0.015(2) 0.015(2) 0.014(2) -0.0034(18) 0.0000(18) 0.0019(17)
N3 0.016(2) 0.018(2) 0.015(2) -0.0053(18) -0.0039(17) 0.0026(17)
N4 0.014(2) 0.016(2) 0.012(2) -0.0006(16) -0.0035(16) 0.0037(16)
N5 0.013(2) 0.016(2) 0.008(2) -0.0020(17) -0.0008(16) -0.0003(17)
N6 0.015(2) 0.015(2) 0.012(2) -0.0022(18) 0.0003(17) -0.0013(17)
N7 0.013(2) 0.024(2) 0.016(2) -0.0036(18) -0.0003(16) 0.0019(17)
N8 0.015(2) 0.020(2) 0.013(2) -0.0027(18) -0.0046(16) 0.0039(17)
N9 0.020(2) 0.019(2) 0.017(2) 0.0034(18) -0.0046(17) -0.0078(18)
N10 0.018(2) 0.018(2) 0.015(2) 0.0040(17) -0.0020(17) -0.0067(17)
N11 0.014(2) 0.014(2) 0.009(2) -0.0020(17) 0.0016(16) -0.0044(17)
N12 0.015(2) 0.016(2) 0.013(2) 0.0011(18) 0.0008(17) 0.0010(17)
N13 0.016(2) 0.014(2) 0.014(2) -0.0011(17) -0.0027(16) 0.0032(17)
N14 0.018(2) 0.015(2) 0.015(2) -0.0046(17) -0.0009(16) 0.0028(17)
N15 0.012(2) 0.015(2) 0.011(2) -0.0001(17) -0.0001(16) 0.0010(17)
N16 0.017(2) 0.017(2) 0.014(2) 0.0003(18) 0.0028(18) 0.0017(18)

loop_
_atom_type_symbol
_atom_type_description
_atom_type_scat_dispersion_real
_atom_type_scat_dispersion_imag
_atom_type_scat_source
C C 0.0033 0.0016 'International Tables Vol C Tables 4.2.6.8 and 6.1.1.4'
H H 0.0000 0.0000 'International Tables Vol C Tables 4.2.6.8 and 6.1.1.4'
Cl Cl 0.1484 0.1585 'International Tables Vol C Tables 4.2.6.8 and 6.1.1.4'
N N 0.0061 0.0033 'International Tables Vol C Tables 4.2.6.8 and 6.1.1.4'

loop_
_geom_angle_atom_site_label_1
_geom_angle_atom_site_label_2
_geom_angle_atom_site_label_3
_geom_angle
_geom_angle_site_symmetry_1
_geom_angle_site_symmetry_3
C2 C1 C7 118.5(5) . .
C6 C1 C2 119.5(6) . .
C6 C1 C7 121.9(6) . .
C1 C2 H2 119.6 . .
C3 C2 C1 120.9(6) . .
C3 C2 H2 119.6 . .
C2 C3 H3 120.3 . .
C2 C3 C4 119.5(6) . .
C4 C3 H3 120.3 . .
C3 C4 H4 120.1 . .
C5 C4 C3 119.8(6) . .
C5 C4 H4 120.1 . .
C4 C5 H5 119.4 . .
C4 C5 C6 121.1(6) . .
C6 C5 H5 119.4 . .
C1 C6 C5 119.2(6) . .
C1 C6 H6 120.4 . .
C5 C6 H6 120.4 . .
C8 C7 C1 131.9(5) . .
N1 C7 C1 118.8(5) . .
N1 C7 C8 109.1(5) . .
C7 C8 Cl1 129.7(5) . .
C9 C8 C7 107.1(5) . .
C9 C8 Cl1 123.1(5) . .
C8 C9 H9 127.3 . .
N2 C9 C8 105.4(6) . .
N2 C9 H9 127.3 . .
C11 C10 N2 131.1(5) . .
N3 C10 C11 111.1(5) . .
N3 C10 N2 117.8(5) . .
C10 C11 Cl2 125.8(4) . .
C12 C11 C10 106.2(5) . .
C12 C11 Cl2 128.0(5) . .
C11 C12 C13 134.5(6) . .
N4 C12 C11 104.8(5) . .
N4 C12 C13 120.7(5) . .
C14 C13 C12 122.1(5) . .
C18 C13 C12 120.7(6) . .
C18 C13 C14 117.1(5) . .
C13 C14 H14 119.5 . .
C15 C14 C13 120.9(5) . .
C15 C14 H14 119.5 . .
C14 C15 H15 119.7 . .
C14 C15 C16 120.6(6) . .
C16 C15 H15 119.7 . .
C15 C16 H16 120.2 . .
C17 C16 C15 119.5(6) . .
C17 C16 H16 120.2 . .
C16 C17 H17 120.0 . .
C16 C17 C18 120.1(6) . .
C18 C17 H17 120.0 . .
C13 C18 H18 119.1 . .
C17 C18 C13 121.8(6) . .
C17 C18 H18 119.1 . .
C20 C19 C24 119.7(6) . .
C20 C19 C25 118.9(5) . .
C24 C19 C25 121.3(6) . .
C19 C20 H20 119.8 . .
C21 C20 C19 120.5(6) . .
C21 C20 H20 119.8 . .
C20 C21 H21 120.0 . .
C22 C21 C20 120.0(6) . .
C22 C21 H21 120.0 . .
C21 C22 H22 120.1 . .
C23 C22 C21 119.7(6) . .
C23 C22 H22 120.1 . .
C22 C23 H23 119.3 . .
C22 C23 C24 121.3(6) . .
C24 C23 H23 119.3 . .
C19 C24 C23 118.7(6) . .
C19 C24 H24 120.6 . .
C23 C24 H24 120.6 . .
C26 C25 C19 131.0(5) . .
N5 C25 C19 119.0(5) . .
N5 C25 C26 109.9(5) . .
C25 C26 Cl3 129.3(5) . .
C27 C26 C25 106.9(5) . .
C27 C26 Cl3 123.7(5) . .
C26 C27 H27 126.9 . .
N6 C27 C26 106.1(5) . .
N6 C27 H27 126.9 . .
C29 C28 N6 129.4(5) . .
N7 C28 C29 111.6(5) . .
N7 C28 N6 119.0(5) . .
C28 C29 Cl4 126.3(4) . .
C30 C29 C28 105.8(5) . .
C30 C29 Cl4 127.8(5) . .
C29 C30 C31 133.9(6) . .
N8 C30 C29 104.6(5) . .
N8 C30 C31 121.4(5) . .
C32 C31 C30 120.8(5) . .
C36 C31 C30 120.7(6) . .
C36 C31 C32 118.5(5) . .
C31 C32 H32 120.0 . .
C33 C32 C31 119.9(5) . .
C33 C32 H32 120.0 . .
C32 C33 H33 119.9 . .
C32 C33 C34 120.2(6) . .
C34 C33 H33 119.9 . .
C33 C34 H34 119.7 . .
C35 C34 C33 120.5(6) . .
C35 C34 H34 119.7 . .
C34 C35 H35 120.0 . .
C34 C35 C36 119.9(6) . .
C36 C35 H35 120.0 . .
C31 C36 H36 119.5 . .
C35 C36 C31 120.9(6) . .
C35 C36 H36 119.5 . .
C38 C37 C42 118.9(6) . .
C38 C37 C43 122.3(5) . .
C42 C37 C43 118.8(6) . .
C37 C38 H38 119.3 . .
C39 C38 C37 121.3(5) . .
C39 C38 H38 119.3 . .
C38 C39 H39 119.8 . .
C38 C39 C40 120.5(6) . .
C40 C39 H39 119.8 . .
C39 C40 H40 120.8 . .
C39 C40 C41 118.4(6) . .
C41 C40 H40 120.8 . .
C40 C41 H41 119.2 . .
C42 C41 C40 121.6(6) . .
C42 C41 H41 119.2 . .
C37 C42 H42 120.3 . .
C41 C42 C37 119.3(6) . .
C41 C42 H42 120.3 . .
C44 C43 C37 133.3(6) . .
N9 C43 C37 122.2(5) . .
N9 C43 C44 104.6(5) . .
C43 C44 Cl5 127.8(5) . .
C45 C44 C43 105.3(5) . .
C45 C44 Cl5 127.0(4) . .
C44 C45 N11 129.2(5) . .
N10 C45 C44 111.8(5) . .
N10 C45 N11 118.9(5) . .
C47 C46 H46 126.7 . .
C47 C46 N11 106.6(6) . .
N11 C46 H46 126.7 . .
C46 C47 C48 106.3(5) . .
C46 C47 Cl6 124.8(5) . .
C48 C47 Cl6 128.8(5) . .
C47 C48 C49 131.3(5) . .
N12 C48 C47 109.2(5) . .
N12 C48 C49 119.4(5) . .
C50 C49 C48 123.0(6) . .
C50 C49 C54 118.3(6) . .
C54 C49 C48 118.7(5) . .
C49 C50 H50 119.4 . .
C51 C50 C49 121.2(6) . .
C51 C50 H50 119.4 . .
C50 C51 H51 120.0 . .
C50 C51 C52 120.0(6) . .
C52 C51 H51 120.0 . .
C51 C52 H52 120.5 . .
C53 C52 C51 119.0(6) . .
C53 C52 H52 120.5 . .
C52 C53 H53 119.5 . .
C54 C53 C52 121.0(6) . .
C54 C53 H53 119.5 . .
C49 C54 H54 119.8 . .
C53 C54 C49 120.5(6) . .
C53 C54 H54 119.8 . .
C56 C55 C60 119.5(6) . .
C56 C55 C61 121.2(6) . .
C60 C55 C61 119.4(6) . .
C55 C56 H56 119.8 . .
C55 C56 C57 120.3(6) . .
C57 C56 H56 119.8 . .
C56 C57 H57 119.5 . .
C58 C57 C56 121.0(6) . .
C58 C57 H57 119.5 . .
C57 C58 H58 120.5 . .
C57 C58 C59 119.0(6) . .
C59 C58 H58 120.5 . .
C58 C59 H59 119.8 . .
C60 C59 C58 120.5(6) . .
C60 C59 H59 119.8 . .
C55 C60 H60 120.2 . .
C59 C60 C55 119.7(6) . .
C59 C60 H60 120.2 . .
C62 C61 C55 133.3(6) . .
N13 C61 C55 121.8(5) . .
N13 C61 C62 104.9(5) . .
C61 C62 C63 104.9(5) . .
C61 C62 Cl7 127.6(5) . .
C63 C62 Cl7 127.2(4) . .
N14 C63 C62 111.8(5) . .
N14 C63 N15 119.2(6) . .
N15 C63 C62 129.1(5) . .
C65 C64 H64 126.6 . .
C65 C64 N15 106.8(6) . .
N15 C64 H64 126.6 . .
C64 C65 C66 106.1(5) . .
C64 C65 Cl8 125.1(5) . .
C66 C65 Cl8 128.8(5) . .
C65 C66 C67 130.6(5) . .
N16 C66 C65 109.0(5) . .
N16 C66 C67 120.2(6) . .
C68 C67 C66 124.0(6) . .
C68 C67 C72 117.8(6) . .
C72 C67 C66 118.2(6) . .
C67 C68 H68 119.0 . .
C69 C68 C67 122.0(6) . .
C69 C68 H68 119.0 . .
C68 C69 H69 120.1 . .
C68 C69 C70 119.8(6) . .
C70 C69 H69 120.1 . .
C69 C70 H70 120.5 . .
C71 C70 C69 118.9(6) . .
C71 C70 H70 120.5 . .
C70 C71 H71 119.2 . .
C72 C71 C70 121.5(6) . .
C72 C71 H71 119.2 . .
C67 C72 H72 120.0 . .
C71 C72 C67 120.0(6) . .
C71 C72 H72 120.0 . .
C7 N1 N2 105.7(5) . .
C9 N2 C10 128.9(5) . .
C9 N2 N1 112.6(5) . .
N1 N2 C10 118.5(5) . .
C10 N3 N4 104.5(4) . .
C12 N4 H4A 123.3 . .
N3 N4 C12 113.3(4) . .
N3 N4 H4A 123.3 . .
C25 N5 N6 105.1(5) . .
C27 N6 C28 129.1(5) . .
C27 N6 N5 111.9(5) . .
N5 N6 C28 118.9(5) . .
C28 N7 N8 103.8(4) . .
C30 N8 H8 122.9 . .
N7 N8 C30 114.3(4) . .
N7 N8 H8 122.9 . .
C43 N9 H9A 123.0 . .
C43 N9 N10 114.0(4) . .
N10 N9 H9A 123.0 . .
C45 N10 N9 104.3(4) . .
C46 N11 C45 130.3(5) . .
N12 N11 C45 117.8(5) . .
N12 N11 C46 111.9(5) . .
C48 N12 N11 106.0(5) . .
C61 N13 H13 123.0 . .
C61 N13 N14 114.1(4) . .
N14 N13 H13 123.0 . .
C63 N14 N13 104.4(5) . .
C64 N15 C63 128.0(5) . .
N16 N15 C63 120.1(5) . .
N16 N15 C64 111.7(5) . .
C66 N16 N15 106.3(5) . .

loop_
_geom_bond_atom_site_label_1
_geom_bond_atom_site_label_2
_geom_bond_distance
_geom_bond_site_symmetry_2
C1 C2 1.396(9) .
C1 C6 1.388(8) .
C1 C7 1.475(8) .
C2 H2 0.9500 .
C2 C3 1.391(9) .
C3 H3 0.9500 .
C3 C4 1.404(9) .
C4 H4 0.9500 .
C4 C5 1.363(10) .
C5 H5 0.9500 .
C5 C6 1.416(9) .
C6 H6 0.9500 .
C7 C8 1.407(9) .
C7 N1 1.342(7) .
C8 C9 1.377(8) .
C8 Cl1 1.729(6) .
C9 H9 0.9500 .
C9 N2 1.351(8) .
C10 C11 1.396(8) .
C10 N2 1.402(7) .
C10 N3 1.343(7) .
C11 C12 1.391(8) .
C11 Cl2 1.711(6) .
C12 C13 1.464(8) .
C12 N4 1.365(7) .
C13 C14 1.408(8) .
C13 C18 1.398(8) .
C14 H14 0.9500 .
C14 C15 1.373(8) .
C15 H15 0.9500 .
C15 C16 1.391(9) .
C16 H16 0.9500 .
C16 C17 1.374(9) .
C17 H17 0.9500 .
C17 C18 1.379(9) .
C18 H18 0.9500 .
C19 C20 1.400(9) .
C19 C24 1.402(8) .
C19 C25 1.475(8) .
C20 H20 0.9500 .
C20 C21 1.393(8) .
C21 H21 0.9500 .
C21 C22 1.392(9) .
C22 H22 0.9500 .
C22 C23 1.377(9) .
C23 H23 0.9500 .
C23 C24 1.411(9) .
C24 H24 0.9500 .
C25 C26 1.394(9) .
C25 N5 1.343(7) .
C26 C27 1.377(8) .
C26 Cl3 1.725(6) .
C27 H27 0.9500 .
C27 N6 1.346(8) .
C28 C29 1.405(8) .
C28 N6 1.405(7) .
C28 N7 1.335(7) .
C29 C30 1.381(8) .
C29 Cl4 1.712(6) .
C30 C31 1.455(8) .
C30 N8 1.366(7) .
C31 C32 1.408(8) .
C31 C36 1.400(8) .
C32 H32 0.9500 .
C32 C33 1.389(8) .
C33 H33 0.9500 .
C33 C34 1.394(9) .
C34 H34 0.9500 .
C34 C35 1.367(10) .
C35 H35 0.9500 .
C35 C36 1.392(9) .
C36 H36 0.9500 .
C37 C38 1.383(8) .
C37 C42 1.407(8) .
C37 C43 1.475(8) .
C38 H38 0.9500 .
C38 C39 1.383(8) .
C39 H39 0.9500 .
C39 C40 1.387(9) .
C40 H40 0.9500 .
C40 C41 1.396(9) .
C41 H41 0.9500 .
C41 C42 1.386(9) .
C42 H42 0.9500 .
C43 C44 1.405(8) .
C43 N9 1.338(7) .
C44 C45 1.399(8) .
C44 Cl5 1.721(6) .
C45 N10 1.314(7) .
C45 N11 1.410(7) .
C46 H46 0.9500 .
C46 C47 1.355(9) .
C46 N11 1.366(8) .
C47 C48 1.429(9) .
C47 Cl6 1.718(6) .
C48 C49 1.472(8) .
C48 N12 1.339(7) .
C49 C50 1.398(8) .
C49 C54 1.402(9) .
C50 H50 0.9500 .
C50 C51 1.375(9) .
C51 H51 0.9500 .
C51 C52 1.400(9) .
C52 H52 0.9500 .
C52 C53 1.390(10) .
C53 H53 0.9500 .
C53 C54 1.372(9) .
C54 H54 0.9500 .
C55 C56 1.390(9) .
C55 C60 1.402(9) .
C55 C61 1.471(8) .
C56 H56 0.9500 .
C56 C57 1.391(8) .
C57 H57 0.9500 .
C57 C58 1.375(10) .
C58 H58 0.9500 .
C58 C59 1.408(10) .
C59 H59 0.9500 .
C59 C60 1.395(9) .
C60 H60 0.9500 .
C61 C62 1.398(8) .
C61 N13 1.341(7) .
C62 C63 1.404(9) .
C62 Cl7 1.720(6) .
C63 N14 1.317(7) .
C63 N15 1.401(7) .
C64 H64 0.9500 .
C64 C65 1.346(8) .
C64 N15 1.379(8) .
C65 C66 1.447(9) .
C65 Cl8 1.708(6) .
C66 C67 1.474(9) .
C66 N16 1.336(8) .
C67 C68 1.397(9) .
C67 C72 1.410(9) .
C68 H68 0.9500 .
C68 C69 1.371(9) .
C69 H69 0.9500 .
C69 C70 1.400(10) .
C70 H70 0.9500 .
C70 C71 1.384(10) .
C71 H71 0.9500 .
C71 C72 1.378(9) .
C72 H72 0.9500 .
N1 N2 1.357(7) .
N3 N4 1.351(6) .
N4 H4A 0.8800 .
N5 N6 1.375(7) .
N7 N8 1.342(6) .
N8 H8 0.8800 .
N9 H9A 0.8800 .
N9 N10 1.358(6) .
N11 N12 1.350(7) .
N13 H13 0.8800 .
N13 N14 1.348(6) .
N15 N16 1.348(7) .

loop_
_geom_hbond_atom_site_label_D
_geom_hbond_atom_site_label_H
_geom_hbond_atom_site_label_A
_geom_hbond_distance_DH
_geom_hbond_distance_HA
_geom_hbond_distance_DA
_geom_hbond_angle_DHA
_geom_hbond_site_symmetry_A
N4 H4A N14 0.88 2.06 2.815(6) 142.7 2_464
N8 H8 N10 0.88 2.63 3.226(6) 126.1 .
N8 H8 N12 0.88 2.12 2.926(7) 151.2 .
N9 H9A N3 0.88 2.08 2.898(6) 154.0 1_565
N13 H13 N5 0.88 2.11 2.921(6) 152.2 2_565
N13 H13 N7 0.88 2.59 3.083(6) 116.4 2_565

loop_
_geom_torsion_atom_site_label_1
_geom_torsion_atom_site_label_2
_geom_torsion_atom_site_label_3
_geom_torsion_atom_site_label_4
_geom_torsion
_geom_torsion_site_symmetry_1
_geom_torsion_site_symmetry_2
_geom_torsion_site_symmetry_3
_geom_torsion_site_symmetry_4
C1 C2 C3 C4 -1.5(10) . . . .
C1 C7 C8 C9 175.6(6) . . . .
C1 C7 C8 Cl1 -1.8(10) . . . .
C1 C7 N1 N2 -176.2(5) . . . .
C2 C1 C6 C5 0.0(9) . . . .
C2 C1 C7 C8 -165.7(6) . . . .
C2 C1 C7 N1 9.4(8) . . . .
C2 C3 C4 C5 1.4(10) . . . .
C3 C4 C5 C6 -0.6(10) . . . .
C4 C5 C6 C1 -0.1(10) . . . .
C6 C1 C2 C3 0.8(9) . . . .
C6 C1 C7 C8 11.2(10) . . . .
C6 C1 C7 N1 -173.6(6) . . . .
C7 C1 C2 C3 177.9(6) . . . .
C7 C1 C6 C5 -176.9(6) . . . .
C7 C8 C9 N2 -0.1(7) . . . .
C7 N1 N2 C9 -0.1(6) . . . .
C7 N1 N2 C10 180.0(5) . . . .
C8 C7 N1 N2 0.0(6) . . . .
C8 C9 N2 C10 -179.9(5) . . . .
C8 C9 N2 N1 0.1(7) . . . .
C10 C11 C12 C13 179.0(6) . . . .
C10 C11 C12 N4 -0.4(6) . . . .
C10 N3 N4 C12 0.4(6) . . . .
C11 C10 N2 C9 22.3(10) . . . .
C11 C10 N2 N1 -157.8(6) . . . .
C11 C10 N3 N4 -0.6(6) . . . .
C11 C12 C13 C14 12.5(10) . . . .
C11 C12 C13 C18 -169.0(6) . . . .
C11 C12 N4 N3 0.0(6) . . . .
C12 C13 C14 C15 177.5(5) . . . .
C12 C13 C18 C17 -177.6(5) . . . .
C13 C12 N4 N3 -179.5(5) . . . .
C13 C14 C15 C16 -0.1(9) . . . .
C14 C13 C18 C17 1.0(8) . . . .
C14 C15 C16 C17 1.3(9) . . . .
C15 C16 C17 C18 -1.3(9) . . . .
C16 C17 C18 C13 0.2(9) . . . .
C18 C13 C14 C15 -1.0(8) . . . .
C19 C20 C21 C22 -1.8(9) . . . .
C19 C25 C26 C27 173.6(6) . . . .
C19 C25 C26 Cl3 -4.1(10) . . . .
C19 C25 N5 N6 -175.0(5) . . . .
C20 C19 C24 C23 0.5(9) . . . .
C20 C19 C25 C26 -150.2(6) . . . .
C20 C19 C25 N5 24.7(8) . . . .
C20 C21 C22 C23 2.7(10) . . . .
C21 C22 C23 C24 -2.1(10) . . . .
C22 C23 C24 C19 0.5(10) . . . .
C24 C19 C20 C21 0.2(9) . . . .
C24 C19 C25 C26 25.6(10) . . . .
C24 C19 C25 N5 -159.5(6) . . . .
C25 C19 C20 C21 176.1(6) . . . .
C25 C19 C24 C23 -175.3(6) . . . .
C25 C26 C27 N6 1.6(7) . . . .
C25 N5 N6 C27 0.2(6) . . . .
C25 N5 N6 C28 177.7(5) . . . .
C26 C25 N5 N6 0.9(6) . . . .
C26 C27 N6 C28 -178.4(5) . . . .
C26 C27 N6 N5 -1.2(6) . . . .
C28 C29 C30 C31 -175.7(6) . . . .
C28 C29 C30 N8 0.5(6) . . . .
C28 N7 N8 C30 -0.8(6) . . . .
C29 C28 N6 C27 27.1(10) . . . .
C29 C28 N6 N5 -150.0(6) . . . .
C29 C28 N7 N8 1.2(6) . . . .
C29 C30 C31 C32 -27.9(10) . . . .
C29 C30 C31 C36 150.9(6) . . . .
C29 C30 N8 N7 0.2(6) . . . .
C30 C31 C32 C33 177.8(5) . . . .
C30 C31 C36 C35 -178.6(5) . . . .
C31 C30 N8 N7 177.0(5) . . . .
C31 C32 C33 C34 0.5(9) . . . .
C32 C31 C36 C35 0.2(9) . . . .
C32 C33 C34 C35 0.8(9) . . . .
C33 C34 C35 C36 -1.6(9) . . . .
C34 C35 C36 C31 1.1(9) . . . .
C36 C31 C32 C33 -0.9(8) . . . .
C37 C38 C39 C40 -1.4(9) . . . .
C37 C43 C44 C45 179.9(6) . . . .
C37 C43 C44 Cl5 -1.0(9) . . . .
C37 C43 N9 N10 -180.0(5) . . . .
C38 C37 C42 C41 -0.4(9) . . . .
C38 C37 C43 C44 11.9(10) . . . .
C38 C37 C43 N9 -167.6(6) . . . .
C38 C39 C40 C41 0.8(9) . . . .
C39 C40 C41 C42 -0.1(9) . . . .
C40 C41 C42 C37 -0.1(10) . . . .
C42 C37 C38 C39 1.2(9) . . . .
C42 C37 C43 C44 -170.0(6) . . . .
C42 C37 C43 N9 10.4(8) . . . .
C43 C37 C38 C39 179.2(5) . . . .
C43 C37 C42 C41 -178.5(5) . . . .
C43 C44 C45 N10 0.6(7) . . . .
C43 C44 C45 N11 178.7(5) . . . .
C43 N9 N10 C45 0.0(6) . . . .
C44 C43 N9 N10 0.3(6) . . . .
C44 C45 N10 N9 -0.4(6) . . . .
C44 C45 N11 C46 17.2(10) . . . .
C44 C45 N11 N12 -161.3(6) . . . .
C45 N11 N12 C48 178.4(5) . . . .
C46 C47 C48 C49 175.4(6) . . . .
C46 C47 C48 N12 -0.1(7) . . . .
C46 N11 N12 C48 -0.4(6) . . . .
C47 C46 N11 C45 -178.2(6) . . . .
C47 C46 N11 N12 0.3(7) . . . .
C47 C48 C49 C50 18.0(10) . . . .
C47 C48 C49 C54 -159.3(6) . . . .
C47 C48 N12 N11 0.3(6) . . . .
C48 C49 C50 C51 -175.8(6) . . . .
C48 C49 C54 C53 176.8(6) . . . .
C49 C48 N12 N11 -175.8(5) . . . .
C49 C50 C51 C52 -1.3(10) . . . .
C50 C49 C54 C53 -0.6(9) . . . .
C50 C51 C52 C53 0.3(10) . . . .
C51 C52 C53 C54 0.6(9) . . . .
C52 C53 C54 C49 -0.4(9) . . . .
C54 C49 C50 C51 1.5(9) . . . .
C55 C56 C57 C58 -0.8(9) . . . .
C55 C61 C62 C63 175.6(6) . . . .
C55 C61 C62 Cl7 0.5(10) . . . .
C55 C61 N13 N14 -176.3(5) . . . .
C56 C55 C60 C59 -0.3(9) . . . .
C56 C55 C61 C62 28.3(9) . . . .
C56 C55 C61 N13 -155.4(5) . . . .
C56 C57 C58 C59 0.5(9) . . . .
C57 C58 C59 C60 -0.2(9) . . . .
C58 C59 C60 C55 0.1(9) . . . .
C60 C55 C56 C57 0.7(8) . . . .
C60 C55 C61 C62 -151.2(6) . . . .
C60 C55 C61 N13 25.2(8) . . . .
C61 C55 C56 C57 -178.8(5) . . . .
C61 C55 C60 C59 179.2(5) . . . .
C61 C62 C63 N14 1.1(7) . . . .
C61 C62 C63 N15 -177.4(6) . . . .
C61 N13 N14 C63 -0.3(6) . . . .
C62 C61 N13 N14 1.0(6) . . . .
C62 C63 N14 N13 -0.5(6) . . . .
C62 C63 N15 C64 -35.1(10) . . . .
C62 C63 N15 N16 149.7(6) . . . .
C63 N15 N16 C66 176.5(5) . . . .
C64 C65 C66 C67 -175.0(6) . . . .
C64 C65 C66 N16 -0.2(7) . . . .
C64 N15 N16 C66 0.6(6) . . . .
C65 C64 N15 C63 -176.2(6) . . . .
C65 C64 N15 N16 -0.8(7) . . . .
C65 C66 C67 C68 -20.0(10) . . . .
C65 C66 C67 C72 158.2(6) . . . .
C65 C66 N16 N15 -0.3(6) . . . .
C66 C67 C68 C69 175.7(6) . . . .
C66 C67 C72 C71 -176.8(6) . . . .
C67 C66 N16 N15 175.2(5) . . . .
C67 C68 C69 C70 2.8(10) . . . .
C68 C67 C72 C71 1.5(9) . . . .
C68 C69 C70 C71 -1.9(10) . . . .
C69 C70 C71 C72 1.0(10) . . . .
C70 C71 C72 C67 -0.8(10) . . . .
C72 C67 C68 C69 -2.5(9) . . . .
Cl1 C8 C9 N2 177.4(4) . . . .
Cl2 C11 C12 C13 -0.9(10) . . . .
Cl2 C11 C12 N4 179.8(4) . . . .
Cl3 C26 C27 N6 179.5(4) . . . .
Cl4 C29 C30 C31 0.5(10) . . . .
Cl4 C29 C30 N8 176.7(4) . . . .
Cl5 C44 C45 N10 -178.6(4) . . . .
Cl5 C44 C45 N11 -0.5(9) . . . .
Cl6 C47 C48 C49 -1.9(10) . . . .
Cl6 C47 C48 N12 -177.3(4) . . . .
Cl7 C62 C63 N14 176.2(4) . . . .
Cl7 C62 C63 N15 -2.3(10) . . . .
Cl8 C65 C66 C67 3.7(10) . . . .
Cl8 C65 C66 N16 178.6(5) . . . .
N1 C7 C8 C9 0.1(7) . . . .
N1 C7 C8 Cl1 -177.3(5) . . . .
N2 C10 C11 C12 179.1(6) . . . .
N2 C10 C11 Cl2 -1.0(9) . . . .
N2 C10 N3 N4 -179.3(4) . . . .
N3 C10 C11 C12 0.7(7) . . . .
N3 C10 C11 Cl2 -179.5(4) . . . .
N3 C10 N2 C9 -159.3(6) . . . .
N3 C10 N2 N1 20.6(7) . . . .
N4 C12 C13 C14 -168.2(5) . . . .
N4 C12 C13 C18 10.3(8) . . . .
N5 C25 C26 C27 -1.6(7) . . . .
N5 C25 C26 Cl3 -179.3(4) . . . .
N6 C28 C29 C30 178.7(6) . . . .
N6 C28 C29 Cl4 2.4(9) . . . .
N6 C28 N7 N8 -178.6(5) . . . .
N7 C28 C29 C30 -1.1(7) . . . .
N7 C28 C29 Cl4 -177.3(4) . . . .
N7 C28 N6 C27 -153.2(6) . . . .
N7 C28 N6 N5 29.8(7) . . . .
N8 C30 C31 C32 156.4(5) . . . .
N8 C30 C31 C36 -24.8(8) . . . .
N9 C43 C44 C45 -0.5(6) . . . .
N9 C43 C44 Cl5 178.7(4) . . . .
N10 C45 N11 C46 -164.8(6) . . . .
N10 C45 N11 N12 16.7(8) . . . .
N11 C45 N10 N9 -178.7(5) . . . .
N11 C46 C47 C48 -0.1(7) . . . .
N11 C46 C47 Cl6 177.2(4) . . . .
N12 C48 C49 C50 -167.0(6) . . . .
N12 C48 C49 C54 15.7(8) . . . .
N13 C61 C62 C63 -1.2(6) . . . .
N13 C61 C62 Cl7 -176.2(4) . . . .
N14 C63 N15 C64 146.4(6) . . . .
N14 C63 N15 N16 -28.7(8) . . . .
N15 C63 N14 N13 178.2(5) . . . .
N15 C64 C65 C66 0.5(7) . . . .
N15 C64 C65 Cl8 -178.2(4) . . . .
N16 C66 C67 C68 165.6(6) . . . .
N16 C66 C67 C72 -16.2(9) . . . .

loop_
_twin_individual_id
_twin_individual_mass_fraction_refined
1 0.61(9)
2 0.39(9)
